data_4512419
loop_
_publ_author_name
'Dey, Avishek'
'Bera, Saibal'
'Biradha, Kumar'

_publ_section_title
;
 Cocrystals and Salts of Pyridine-3,5-bis(1-methyl-benzimidazole-2-yl)
 with Pyromellitic Acid: Aromatic Guest Inclusion and Separation via
 Benzimidazole--Carboxylic Acid Heterosynthon
;
_journal_issue 1
_journal_name_full 'Crystal Growth &amp; Design'
_journal_page_first 318
_journal_paper_doi 10.1021/cg501380m
_journal_volume 15
_journal_year 2015
_chemical_formula_sum 'C78 H60 N10 O18'
_chemical_formula_weight 1425.36
_chemical_name_systematic
; 
 ? 
;
_space_group_IT_number 2
_symmetry_cell_setting triclinic
_symmetry_space_group_name_Hall '-P 1'
_symmetry_space_group_name_H-M 'P -1'
_atom_sites_solution_hydrogens geom
_atom_sites_solution_primary direct
_atom_sites_solution_secondary difmap
_audit_creation_method SHELXL-97
_cell_angle_alpha 96.553(8)
_cell_angle_beta 97.070(8)
_cell_angle_gamma 111.233(8)
_cell_formula_units_Z 1
_cell_length_a 10.741(3)
_cell_length_b 11.454(3)
_cell_length_c 14.658(4)
_cell_measurement_reflns_used 21035
_cell_measurement_temperature 293(2)
_cell_measurement_theta_max 26.00
_cell_measurement_theta_min 1.42
_cell_volume 1643.4(8)
_computing_structure_refinement 'SHELXL-97 (Sheldrick, 1997)'
_computing_structure_solution 'SHELXS-97 (Sheldrick, 1990)'
_diffrn_ambient_temperature 293(2)
_diffrn_measured_fraction_theta_full 0.984
_diffrn_measured_fraction_theta_max 0.984
_diffrn_radiation_monochromator graphite
_diffrn_radiation_source 'fine-focus sealed tube'
_diffrn_radiation_type MoK\a
_diffrn_radiation_wavelength 0.71073
_diffrn_reflns_av_R_equivalents 0.0552
_diffrn_reflns_av_sigmaI/netI 0.0631
_diffrn_reflns_limit_h_max 13
_diffrn_reflns_limit_h_min -13
_diffrn_reflns_limit_k_max 13
_diffrn_reflns_limit_k_min -14
_diffrn_reflns_limit_l_max 17
_diffrn_reflns_limit_l_min -18
_diffrn_reflns_number 21035
_diffrn_reflns_theta_full 26.00
_diffrn_reflns_theta_max 26.00
_diffrn_reflns_theta_min 1.42
_exptl_absorpt_coefficient_mu 0.104
_exptl_absorpt_correction_T_max 0.985
_exptl_absorpt_correction_T_min 0.975
_exptl_absorpt_correction_type empirical
_exptl_absorpt_process_details sadabs
_exptl_crystal_colour 'Off white'
_exptl_crystal_density_diffrn 1.440
_exptl_crystal_density_method 'not measured'
_exptl_crystal_description Needle
_exptl_crystal_F_000 742
_exptl_crystal_size_max 0.28
_exptl_crystal_size_mid 0.20
_exptl_crystal_size_min 0.15
_refine_diff_density_max 0.459
_refine_diff_density_min -0.307
_refine_diff_density_rms 0.053
_refine_ls_extinction_method none
_refine_ls_goodness_of_fit_ref 1.049
_refine_ls_hydrogen_treatment mixed
_refine_ls_matrix_type full
_refine_ls_number_parameters 496
_refine_ls_number_reflns 6350
_refine_ls_number_restraints 0
_refine_ls_restrained_S_all 1.049
_refine_ls_R_factor_all 0.1215
_refine_ls_R_factor_gt 0.0662
_refine_ls_shift/su_max 0.058
_refine_ls_shift/su_mean 0.002
_refine_ls_structure_factor_coef Fsqd
_refine_ls_weighting_details 'calc w=1/[\s^2^(Fo^2^)+(0.1000P)^2^+0.0000P] where P=(Fo^2^+2Fc^2^)/3'
_refine_ls_weighting_scheme calc
_refine_ls_wR_factor_gt 0.1684
_refine_ls_wR_factor_ref 0.1937
_reflns_number_gt 3723
_reflns_number_total 6350
_reflns_threshold_expression >2sigma(I)
_cod_data_source_file cg501380m_si_002.cif
_cod_data_source_block 4
_cod_depositor_comments
;
The following automatic conversions were performed:

'_symmetry_cell_setting' value 'Triclinic' changed to 'triclinic'
according to
/home/saulius/struct/COD-crude-data--automatic-downloads/rss-feeds/ACS/lib/dictionaries/cif_core.dic
dictionary named 'cif_core.dic' version 2.4.2 from 2011-04-26.

Automatic conversion script
Id: cif_fix_values 2935 2014-11-11 08:27:57Z andrius 

 Adding full bibliography for 4512417--4512422.cif.
;
_cod_original_cell_volume 1643.5(7)
_cod_original_sg_symbol_H-M P-1
_cod_database_code 4512419

loop_
_symmetry_equiv_pos_as_xyz
'x, y, z'
'-x, -y, -z'

loop_
_atom_site_label
_atom_site_type_symbol
_atom_site_fract_x
_atom_site_fract_y
_atom_site_fract_z
_atom_site_U_iso_or_equiv
_atom_site_adp_type
_atom_site_occupancy
_atom_site_symmetry_multiplicity
_atom_site_calc_flag
_atom_site_refinement_flags
O1W O 0.9505(2) 0.9569(2) 0.25417(16) 0.0495(6) Uani 1 1 d .
H1W H 0.903(3) 0.976(3) 0.294(2) 0.050 Uiso 1 1 d .
H2W H 1.021(4) 0.956(3) 0.284(2) 0.050 Uiso 1 1 d .
N21 N 1.3631(2) 1.3481(2) 0.37714(16) 0.0397(6) Uani 1 1 d .
N22 N 1.2899(2) 1.3197(2) 0.51194(16) 0.0405(6) Uani 1 1 d .
N11 N 0.7510(2) 1.0820(3) 0.14136(17) 0.0416(7) Uani 1 1 d .
H11N H 0.698(3) 1.059(3) 0.185(2) 0.050 Uiso 1 1 d .
N12 N 0.9300(2) 1.1644(2) 0.07805(17) 0.0392(6) Uani 1 1 d .
N1 N 0.9315(3) 1.3828(3) 0.37937(19) 0.0531(8) Uani 1 1 d .
C1 C 0.8802(3) 1.3131(3) 0.2953(2) 0.0484(9) Uani 1 1 d .
H1 H 0.7948 1.3064 0.2674 0.058 Uiso 1 1 calc R
C2 C 0.9460(3) 1.2489(3) 0.2458(2) 0.0406(7) Uani 1 1 d .
C3 C 1.0738(3) 1.2589(3) 0.2886(2) 0.0387(7) Uani 1 1 d .
H3 H 1.1220 1.2191 0.2575 0.046 Uiso 1 1 calc R
C4 C 1.1281(3) 1.3281(3) 0.3771(2) 0.0390(7) Uani 1 1 d .
C5 C 1.0534(3) 1.3888(3) 0.4200(2) 0.0498(9) Uani 1 1 d .
H5 H 1.0899 1.4357 0.4798 0.060 Uiso 1 1 calc R
C11 C 0.8777(3) 1.1670(3) 0.1563(2) 0.0377(7) Uani 1 1 d .
C12 C 0.7191(3) 1.0213(3) 0.0494(2) 0.0404(8) Uani 1 1 d .
C13 C 0.8320(3) 1.0744(3) 0.0093(2) 0.0402(7) Uani 1 1 d .
C14 C 0.8324(4) 1.0368(3) -0.0847(2) 0.0519(9) Uani 1 1 d .
H14 H 0.9086 1.0717 -0.1117 0.062 Uiso 1 1 calc R
C15 C 0.7138(4) 0.9452(4) -0.1354(2) 0.0588(10) Uani 1 1 d .
H15 H 0.7089 0.9192 -0.1987 0.071 Uiso 1 1 calc R
C16 C 0.6009(4) 0.8906(4) -0.0941(2) 0.0591(10) Uani 1 1 d .
H16 H 0.5232 0.8282 -0.1306 0.071 Uiso 1 1 calc R
C17 C 0.6005(3) 0.9256(3) -0.0016(2) 0.0510(9) Uani 1 1 d .
H17 H 0.5254 0.8877 0.0257 0.061 Uiso 1 1 calc R
C18 C 1.0662(3) 1.2461(3) 0.0647(2) 0.0520(9) Uani 1 1 d .
H18A H 1.0771 1.2241 0.0018 0.078 Uiso 1 1 calc R
H18B H 1.1339 1.2338 0.1073 0.078 Uiso 1 1 calc R
H18C H 1.0763 1.3335 0.0762 0.078 Uiso 1 1 calc R
C21 C 1.2600(3) 1.3339(3) 0.42236(19) 0.0366(7) Uani 1 1 d .
C22 C 1.4669(3) 1.3423(3) 0.44131(19) 0.0368(7) Uani 1 1 d .
C23 C 1.4217(3) 1.3250(3) 0.52605(19) 0.0363(7) Uani 1 1 d .
C24 C 1.5028(3) 1.3134(3) 0.6037(2) 0.0463(8) Uani 1 1 d .
H24 H 1.4726 1.3021 0.6601 0.056 Uiso 1 1 calc R
C25 C 1.6289(3) 1.3196(3) 0.5920(2) 0.0515(9) Uani 1 1 d .
H25 H 1.6867 1.3135 0.6423 0.062 Uiso 1 1 calc R
C26 C 1.6745(3) 1.3349(3) 0.5076(2) 0.0490(8) Uani 1 1 d .
H26 H 1.7606 1.3366 0.5029 0.059 Uiso 1 1 calc R
C27 C 1.5956(3) 1.3474(3) 0.4310(2) 0.0454(8) Uani 1 1 d .
H27 H 1.6269 1.3588 0.3750 0.054 Uiso 1 1 calc R
C28 C 1.2005(4) 1.2921(4) 0.5811(2) 0.0596(10) Uani 1 1 d .
H28A H 1.2505 1.2875 0.6387 0.089 Uiso 1 1 calc R
H28B H 1.1259 1.2124 0.5586 0.089 Uiso 1 1 calc R
H28C H 1.1665 1.3584 0.5915 0.089 Uiso 1 1 calc R
O1A O 0.7907(2) 1.0325(3) 0.36936(16) 0.0597(7) Uani 1 1 d .
O2A O 0.6159(2) 1.0415(3) 0.28017(15) 0.0586(7) Uani 1 1 d .
O3A O 0.8674(2) 1.0266(3) 0.52949(18) 0.0794(10) Uani 1 1 d .
H3OA H 0.832(3) 1.025(3) 0.453(2) 0.050 Uiso 1 1 d .
O4A O 0.7911(2) 1.0070(3) 0.65748(17) 0.0784(9) Uani 1 1 d .
C1A C 0.5407(3) 0.9908(3) 0.58875(19) 0.0338(7) Uani 1 1 d .
H1A H 0.5689 0.9849 0.6500 0.041 Uiso 1 1 calc R
C2A C 0.6334(3) 1.0057(3) 0.52853(19) 0.0325(7) Uani 1 1 d .
C3A C 0.5915(3) 1.0157(3) 0.43578(19) 0.0327(7) Uani 1 1 d .
C4A C 0.7710(3) 1.0133(3) 0.5754(2) 0.0433(8) Uani 1 1 d .
C5A C 0.6714(3) 1.0303(3) 0.3557(2) 0.0417(8) Uani 1 1 d .
O1B O 1.5962(2) 1.4823(3) 0.24324(17) 0.0796(9) Uani 1 1 d .
O2B O 1.3722(2) 1.4132(2) 0.21234(15) 0.0541(7) Uani 1 1 d .
H2OB H 1.373(3) 1.385(3) 0.263(2) 0.050 Uiso 1 1 d .
O3B O 1.3672(3) 1.2510(3) -0.20800(19) 0.0855(10) Uani 1 1 d .
O4B O 1.2032(2) 1.2352(2) -0.12777(16) 0.0549(7) Uani 1 1 d .
H4BO H 1.152(3) 1.166(3) -0.177(2) 0.050 Uiso 1 1 d .
C1B C 1.4925(3) 1.4887(3) 0.09398(19) 0.0358(7) Uani 1 1 d .
C2B C 1.4061(3) 1.3938(3) 0.02166(19) 0.0368(7) Uani 1 1 d .
H2B H 1.3414 1.3223 0.0363 0.044 Uiso 1 1 calc R
C3B C 1.4124(3) 1.4018(3) -0.07182(19) 0.0351(7) Uani 1 1 d .
C4B C 1.4919(3) 1.4629(3) 0.1919(2) 0.0407(8) Uani 1 1 d .
C5B C 1.3260(3) 1.2903(3) -0.1441(2) 0.0417(8) Uani 1 1 d .
C100 C -0.0782(8) 0.5584(8) 0.1840(6) 0.132(3) Uani 1 1 d .
H100 H -0.1481 0.5365 0.2184 0.158 Uiso 1 1 calc R
C101 C 0.0495(9) 0.6563(7) 0.2245(5) 0.125(2) Uani 1 1 d .
H101 H 0.0591 0.6979 0.2848 0.150 Uiso 1 1 calc R
C102 C 0.1583(8) 0.6928(6) 0.1809(5) 0.1121(19) Uani 1 1 d .
H102 H 0.2406 0.7567 0.2097 0.135 Uiso 1 1 calc R
C103 C 0.1387(6) 0.6261(6) 0.0859(5) 0.1061(19) Uani 1 1 d .
C104 C 0.0151(4) 0.5334(4) 0.0463(3) 0.0720(12) Uani 1 1 d .
C105 C -0.0977(7) 0.4993(6) 0.0989(5) 0.102(2) Uani 1 1 d .
C106 C 0.2425(6) 0.6564(7) 0.0356(6) 0.116(2) Uani 1 1 d .
H106 H 0.3263 0.7185 0.0636 0.140 Uiso 1 1 calc R
C107 C 0.2274(6) 0.6000(6) -0.0518(6) 0.103(2) Uani 1 1 d .
H107 H 0.3001 0.6240 -0.0835 0.124 Uiso 1 1 calc R

loop_
_atom_site_aniso_label
_atom_site_aniso_U_11
_atom_site_aniso_U_22
_atom_site_aniso_U_33
_atom_site_aniso_U_23
_atom_site_aniso_U_13
_atom_site_aniso_U_12
O1W 0.0358(12) 0.0650(16) 0.0431(14) -0.0008(11) 0.0028(10) 0.0182(12)
N21 0.0413(14) 0.0494(17) 0.0312(13) 0.0117(11) 0.0125(11) 0.0172(12)
N22 0.0426(14) 0.0460(16) 0.0285(13) 0.0052(11) 0.0117(11) 0.0103(12)
N11 0.0339(14) 0.0623(19) 0.0323(14) 0.0149(12) 0.0115(11) 0.0190(13)
N12 0.0383(14) 0.0493(16) 0.0355(14) 0.0132(12) 0.0151(11) 0.0188(12)
N1 0.0495(17) 0.062(2) 0.0491(17) 0.0001(14) 0.0149(14) 0.0241(15)
C1 0.0414(18) 0.061(2) 0.0457(19) 0.0069(17) 0.0130(15) 0.0225(17)
C2 0.0381(16) 0.050(2) 0.0366(17) 0.0127(14) 0.0126(13) 0.0163(15)
C3 0.0406(17) 0.0439(19) 0.0362(16) 0.0097(14) 0.0146(13) 0.0183(14)
C4 0.0380(16) 0.0416(19) 0.0360(16) 0.0081(14) 0.0123(13) 0.0114(14)
C5 0.0482(19) 0.057(2) 0.0401(18) -0.0026(16) 0.0130(15) 0.0173(17)
C11 0.0352(16) 0.0476(19) 0.0371(17) 0.0131(14) 0.0116(13) 0.0204(14)
C12 0.0425(17) 0.053(2) 0.0332(16) 0.0157(14) 0.0114(13) 0.0231(15)
C13 0.0453(18) 0.051(2) 0.0329(16) 0.0150(14) 0.0121(14) 0.0253(16)
C14 0.065(2) 0.068(2) 0.0359(18) 0.0176(17) 0.0193(16) 0.035(2)
C15 0.084(3) 0.069(3) 0.0309(18) 0.0061(17) 0.0063(18) 0.040(2)
C16 0.066(2) 0.061(2) 0.046(2) 0.0078(18) -0.0075(18) 0.025(2)
C17 0.0457(19) 0.059(2) 0.047(2) 0.0157(17) 0.0025(15) 0.0187(17)
C18 0.0461(19) 0.061(2) 0.060(2) 0.0240(18) 0.0270(16) 0.0234(17)
C21 0.0389(16) 0.0369(18) 0.0294(15) 0.0034(13) 0.0074(13) 0.0093(13)
C22 0.0429(17) 0.0367(18) 0.0302(15) 0.0056(13) 0.0079(13) 0.0142(14)
C23 0.0389(16) 0.0371(18) 0.0311(15) 0.0067(13) 0.0089(13) 0.0112(13)
C24 0.054(2) 0.049(2) 0.0318(17) 0.0065(14) 0.0066(15) 0.0147(16)
C25 0.055(2) 0.056(2) 0.0439(19) 0.0092(16) -0.0001(16) 0.0233(17)
C26 0.0474(19) 0.050(2) 0.055(2) 0.0118(16) 0.0127(16) 0.0222(16)
C27 0.0460(19) 0.052(2) 0.0413(18) 0.0125(15) 0.0152(15) 0.0191(16)
C28 0.051(2) 0.092(3) 0.0356(18) 0.0164(18) 0.0199(16) 0.021(2)
O1A 0.0399(13) 0.108(2) 0.0412(13) 0.0180(13) 0.0187(10) 0.0342(13)
O2A 0.0490(13) 0.101(2) 0.0342(13) 0.0227(12) 0.0193(11) 0.0315(13)
O3A 0.0386(13) 0.162(3) 0.0474(15) 0.0251(16) 0.0160(12) 0.0441(16)
O4A 0.0444(14) 0.157(3) 0.0447(15) 0.0328(16) 0.0118(11) 0.0448(16)
C1A 0.0352(15) 0.0408(18) 0.0263(14) 0.0102(12) 0.0090(12) 0.0131(13)
C2A 0.0323(15) 0.0334(17) 0.0321(15) 0.0044(12) 0.0095(12) 0.0120(13)
C3A 0.0333(15) 0.0359(17) 0.0310(15) 0.0075(12) 0.0122(12) 0.0132(13)
C4A 0.0329(16) 0.061(2) 0.0338(17) 0.0072(15) 0.0092(13) 0.0151(15)
C5A 0.0375(17) 0.052(2) 0.0383(18) 0.0109(15) 0.0169(14) 0.0165(15)
O1B 0.0425(14) 0.139(3) 0.0431(14) 0.0436(15) 0.0032(12) 0.0112(15)
O2B 0.0444(13) 0.0825(18) 0.0315(12) 0.0239(12) 0.0140(10) 0.0130(12)
O3B 0.0683(17) 0.091(2) 0.0598(17) -0.0247(15) 0.0347(14) -0.0096(15)
O4B 0.0384(13) 0.0597(16) 0.0483(14) -0.0076(12) 0.0104(10) 0.0016(11)
C1B 0.0321(15) 0.0448(19) 0.0285(15) 0.0105(13) 0.0079(12) 0.0104(14)
C2B 0.0348(15) 0.0429(19) 0.0304(15) 0.0103(13) 0.0110(12) 0.0092(14)
C3B 0.0313(15) 0.0448(19) 0.0278(15) 0.0103(13) 0.0072(12) 0.0110(13)
C4B 0.0367(17) 0.051(2) 0.0298(16) 0.0098(14) 0.0109(13) 0.0092(15)
C5B 0.0401(17) 0.047(2) 0.0302(16) 0.0103(14) 0.0096(13) 0.0059(15)
C100 0.147(6) 0.152(7) 0.179(8) 0.105(6) 0.087(6) 0.111(6)
C101 0.145(6) 0.124(6) 0.131(6) 0.057(5) 0.020(5) 0.073(5)
C102 0.131(5) 0.113(5) 0.108(5) 0.047(4) -0.002(4) 0.063(4)
C103 0.087(4) 0.095(4) 0.149(6) 0.061(4) 0.002(4) 0.044(3)
C104 0.066(3) 0.068(3) 0.101(3) 0.044(3) 0.015(3) 0.039(2)
C105 0.150(6) 0.120(5) 0.104(4) 0.066(4) 0.063(4) 0.104(5)
C106 0.077(4) 0.119(5) 0.188(7) 0.085(5) 0.045(5) 0.054(4)
C107 0.065(3) 0.109(5) 0.178(6) 0.085(5) 0.058(4) 0.053(3)

loop_
_atom_type_symbol
_atom_type_description
_atom_type_scat_dispersion_real
_atom_type_scat_dispersion_imag
_atom_type_scat_source
C C 0.0033 0.0016 'International Tables Vol C Tables 4.2.6.8 and 6.1.1.4'
H H 0.0000 0.0000 'International Tables Vol C Tables 4.2.6.8 and 6.1.1.4'
N N 0.0061 0.0033 'International Tables Vol C Tables 4.2.6.8 and 6.1.1.4'
O O 0.0106 0.0060 'International Tables Vol C Tables 4.2.6.8 and 6.1.1.4'

loop_
_geom_angle_atom_site_label_1
_geom_angle_atom_site_label_2
_geom_angle_atom_site_label_3
_geom_angle
_geom_angle_site_symmetry_1
_geom_angle_site_symmetry_3
C21 N21 C22 105.7(2) . .
C21 N22 C23 107.1(2) . .
C21 N22 C28 128.5(3) . .
C23 N22 C28 124.2(3) . .
C11 N11 C12 108.2(3) . .
C11 N12 C13 108.2(2) . .
C11 N12 C18 126.9(3) . .
C13 N12 C18 124.9(3) . .
C1 N1 C5 117.3(3) . .
N1 C1 C2 124.2(3) . .
C1 C2 C3 117.4(3) . .
C1 C2 C11 120.4(3) . .
C3 C2 C11 122.0(3) . .
C4 C3 C2 119.6(3) . .
C3 C4 C5 118.1(3) . .
C3 C4 C21 119.0(3) . .
C5 C4 C21 122.9(3) . .
N1 C5 C4 123.3(3) . .
N11 C11 N12 109.9(3) . .
N11 C11 C2 123.5(3) . .
N12 C11 C2 126.6(3) . .
C13 C12 N11 107.0(3) . .
C13 C12 C17 121.6(3) . .
N11 C12 C17 131.5(3) . .
N12 C13 C12 106.8(3) . .
N12 C13 C14 131.5(3) . .
C12 C13 C14 121.7(3) . .
C15 C14 C13 116.5(3) . .
C14 C15 C16 121.5(3) . .
C17 C16 C15 122.3(3) . .
C16 C17 C12 116.4(3) . .
N21 C21 N22 112.3(3) . .
N21 C21 C4 122.6(3) . .
N22 C21 C4 125.0(3) . .
C27 C22 N21 130.5(3) . .
C27 C22 C23 120.8(3) . .
N21 C22 C23 108.7(3) . .
N22 C23 C24 131.7(3) . .
N22 C23 C22 106.2(2) . .
C24 C23 C22 122.1(3) . .
C25 C24 C23 116.0(3) . .
C24 C25 C26 122.5(3) . .
C27 C26 C25 121.8(3) . .
C26 C27 C22 116.8(3) . .
C2A C1A C3A 124.9(3) . 2_676
C1A C2A C3A 117.8(2) . .
C1A C2A C4A 113.2(2) . .
C3A C2A C4A 129.0(3) . .
C1A C3A C2A 117.3(2) 2_676 .
C1A C3A C5A 114.1(2) 2_676 .
C2A C3A C5A 128.5(3) . .
O4A C4A O3A 118.8(3) . .
O4A C4A C2A 120.3(3) . .
O3A C4A C2A 120.9(3) . .
O2A C5A O1A 122.9(3) . .
O2A C5A C3A 117.7(3) . .
O1A C5A C3A 119.4(3) . .
C2B C1B C3B 118.7(3) . 2_885
C2B C1B C4B 118.4(3) . .
C3B C1B C4B 122.5(2) 2_885 .
C1B C2B C3B 122.6(3) . .
C2B C3B C1B 118.7(3) . 2_885
C2B C3B C5B 118.8(3) . .
C1B C3B C5B 122.2(3) 2_885 .
O1B C4B O2B 124.8(3) . .
O1B C4B C1B 120.7(3) . .
O2B C4B C1B 114.4(3) . .
O3B C5B O4B 123.4(3) . .
O3B C5B C3B 123.1(3) . .
O4B C5B C3B 113.4(3) . .
C105 C100 C101 120.2(7) . .
C102 C101 C100 124.3(8) . .
C101 C102 C103 116.2(7) . .
C106 C103 C104 119.6(7) . .
C106 C103 C102 120.7(7) . .
C104 C103 C102 119.6(6) . .
C103 C104 C104 123.8(6) . 2_565
C103 C104 C105 120.6(5) . .
C104 C104 C105 115.6(6) 2_565 .
C100 C105 C107 123.3(7) . 2_565
C100 C105 C104 119.1(7) . .
C107 C105 C104 117.6(5) 2_565 .
C107 C106 C103 122.4(7) . .
C106 C107 C105 120.9(6) . 2_565

loop_
_geom_bond_atom_site_label_1
_geom_bond_atom_site_label_2
_geom_bond_distance
_geom_bond_site_symmetry_2
N21 C21 1.329(4) .
N21 C22 1.394(4) .
N22 C21 1.355(4) .
N22 C23 1.383(4) .
N22 C28 1.464(4) .
N11 C11 1.329(4) .
N11 C12 1.384(4) .
N12 C11 1.340(4) .
N12 C13 1.379(4) .
N12 C18 1.474(4) .
N1 C1 1.323(4) .
N1 C5 1.345(4) .
C1 C2 1.395(4) .
C2 C3 1.396(4) .
C2 C11 1.457(4) .
C3 C4 1.377(4) .
C4 C5 1.397(4) .
C4 C21 1.464(4) .
C12 C13 1.382(4) .
C12 C17 1.397(4) .
C13 C14 1.397(4) .
C14 C15 1.376(5) .
C15 C16 1.396(5) .
C16 C17 1.369(5) .
C22 C27 1.390(4) .
C22 C23 1.398(4) .
C23 C24 1.395(4) .
C24 C25 1.364(5) .
C25 C26 1.392(5) .
C26 C27 1.375(4) .
O1A C5A 1.263(4) .
O2A C5A 1.235(4) .
O3A C4A 1.276(4) .
O4A C4A 1.210(4) .
C1A C2A 1.389(4) .
C1A C3A 1.393(4) 2_676
C2A C3A 1.410(4) .
C2A C4A 1.519(4) .
C3A C1A 1.393(4) 2_676
C3A C5A 1.526(4) .
O1B C4B 1.202(4) .
O2B C4B 1.292(4) .
O3B C5B 1.195(4) .
O4B C5B 1.305(4) .
C1B C2B 1.389(4) .
C1B C3B 1.403(4) 2_885
C1B C4B 1.498(4) .
C2B C3B 1.392(4) .
C3B C1B 1.403(4) 2_885
C3B C5B 1.485(4) .
C100 C105 1.303(9) .
C100 C101 1.423(9) .
C101 C102 1.357(8) .
C102 C103 1.461(9) .
C103 C106 1.374(8) .
C103 C104 1.370(7) .
C104 C104 1.416(9) 2_565
C104 C105 1.474(7) .
C105 C107 1.465(8) 2_565
C106 C107 1.329(8) .
C107 C105 1.465(8) 2_565
